data_1521427
loop_
_publ_author_name
'Ko, T.-Y.'
'Jun, C.-H.'
'Lee, J.-S.'

_publ_section_title
;
 A combined Rietveld refinement on the crystal structure of a
 magnetoelectric Aurivillius phase Bi5 Ti3 Fe O15 using neutron and X-ray
 powder diffraction
;
_journal_name_full 'The Korean Journal of Ceramics'
_journal_page_first 341
_journal_page_last 347
_journal_volume 5
_journal_year 1999
_chemical_formula_sum 'Bi5 Fe O15 Ti3'
_chemical_name_systematic 'Bi5 Ti3 Fe O15'
_space_group_IT_number 36
_symmetry_space_group_name_Hall 'A -2 2a'
_symmetry_space_group_name_H-M 'A 21 a m'
_cell_angle_alpha 90
_cell_angle_beta 90
_cell_angle_gamma 90
_cell_formula_units_Z 4
_cell_length_a 5.4677
_cell_length_b 5.4396
_cell_length_c 41.2475
_cell_volume 1226.787
_citation_journal_id_ASTM KJCEFW
_cod_data_source_file Ko_KJCEFW_1999_432.cif
_cod_data_source_block Bi5Fe1O15Ti3
_cod_original_sg_symbol_Hall 'C 2c -2 (z,y,-x)'
_cod_original_formula_sum 'Bi5 Fe1 O15 Ti3'
_cod_database_code 1521427

loop_
_symmetry_equiv_pos_as_xyz
x,y,z
x+1/2,-y,-z
x,y,-z
x+1/2,-y,z
x,y+1/2,z+1/2
x+1/2,-y+1/2,-z+1/2
x,y+1/2,-z+1/2
x+1/2,-y+1/2,z+1/2

loop_
_atom_site_label
_atom_site_type_symbol
_atom_site_fract_x
_atom_site_fract_y
_atom_site_fract_z
_atom_site_occupancy
_atom_site_U_iso_or_equiv
O4 O-2 0.2918 0.3026 0.19455 1 0.0
Ti1 Ti+4 0.2951 0.2514 0.04871 0.75 0.0
Fe2 Fe+3 0.2916 0.2582 0.15292 0.25 0.0
Fe1 Fe+3 0.2951 0.2514 0.04871 0.25 0.0
O2 O-2 0.0082 -0.0075 0.2505 1 0.0
O3 O-2 0.3271 0.1882 0.09477 1 0.0
Bi2 Bi+3 0.2322 0.7304 0.21925 1 0.0
Bi3 Bi+3 0.247 0.7548 0.10468 1 0.0
O5 O-2 0.0419 0.031 0.03988 1 0.0
O8 O-2 0.5346 0.5144 0.13864 1 0.0
O6 O-2 0.6088 0.4554 0.0511 1 0.0
Ti2 Ti+4 0.2916 0.2582 0.15292 0.75 0.0
Bi1 Bi+3 0.25 0.7559 0 1 0.0
O1 O-2 0.331 0.3252 0 1 0.0
O7 O-2 0.0843 -0.0311 0.14698 1 0.0
